data_2023492
loop_
_publ_author_name
'Razzoqova, Surayyo'
'Ruzimov, Yodgor'
'Toshov, Akobir'
'Torambetov, Batirbay'
'Ibragimov, Aziz'
'Ashurov, Jamshid'
'Kadirova, Shakhnoza'

_publ_section_title
;
 Synthesis, crystal structure and Hirshfeld surface analysis of a
 coordination compound of cadmium nitrate with 2-aminobenzoxazole
;
_journal_coeditor_code WM5756
_journal_issue 6
_journal_name_full 'Acta Crystallographica Section E Crystallographic Communications'
_journal_paper_doi 10.1107/S2056989025004049
_journal_volume 81
_journal_year 2025
_chemical_formula_iupac '[Cd (N O3)2 (C7 H6 N2 O)4]'
_chemical_formula_moiety 'C28 H24 Cd N10 O10'
_chemical_formula_sum 'C28 H24 Cd N10 O10'
_chemical_formula_weight 772.97
_chemical_name_systematic
;
Tetrakis(2-aminobenzoxazole-\k<i>N</i>^1^)bis(nitrato-\k<i>O</i>)cadmium(II)
;
_space_group_crystal_system monoclinic
_space_group_IT_number 15
_space_group_name_Hall '-C 2yc'
_space_group_name_H-M_alt 'C 1 2/c 1'
_atom_sites_solution_hydrogens geom
_audit_creation_method
;
Olex2 1.5
(compiled 2024.02.16 svn.r378c4104 for OlexSys, GUI svn.r6928)
;
_cell_angle_alpha 90
_cell_angle_beta 109.182(3)
_cell_angle_gamma 90
_cell_formula_units_Z 4
_cell_length_a 15.9012(3)
_cell_length_b 11.0897(2)
_cell_length_c 18.9475(5)
_cell_measurement_reflns_used 4500
_cell_measurement_temperature 293(2)
_cell_measurement_theta_max 70.7520
_cell_measurement_theta_min 4.8930
_cell_volume 3155.69(13)
_computing_cell_refinement
;
CrysAlisPro (Rigaku OD, 2020)
;
_computing_data_collection
;
CrysAlisPro (Rigaku OD, 2020)
;
_computing_data_reduction
;
CrysAlisPro (Rigaku OD, 2020)
;
_computing_molecular_graphics
;
Olex2 (Dolomanov <i>et al.</i>,  2009), MERCURY (Macrae <i>et al.</i>,
2020)
;
_computing_publication_material
;
publCIF (Westrip, 2010)
;
_computing_structure_refinement
;
SHELXL (Sheldrick, 2015b)
;
_computing_structure_solution
;
<i>SHELXT</i> (Sheldrick, 2015a)
;
_diffrn_ambient_temperature 293(2)
_diffrn_detector 'Hybrid Pixel Array Detector'
_diffrn_detector_area_resol_mean 10.0000
_diffrn_measured_fraction_theta_full 0.992
_diffrn_measured_fraction_theta_max 0.988
_diffrn_measurement_device 'four-circle diffractometer'
_diffrn_measurement_device_type 'XtaLAB Synergy, Single source at home/near, HyPix3000'
_diffrn_measurement_method '\w scans'
_diffrn_radiation_monochromator mirror
_diffrn_radiation_probe x-ray
_diffrn_radiation_type 'Cu K\a'
_diffrn_radiation_wavelength 1.54184
_diffrn_reflns_av_R_equivalents 0.0844
_diffrn_reflns_av_unetI/netI 0.0744
_diffrn_reflns_limit_h_max 19
_diffrn_reflns_limit_h_min -19
_diffrn_reflns_limit_k_max 13
_diffrn_reflns_limit_k_min -13
_diffrn_reflns_limit_l_max 23
_diffrn_reflns_limit_l_min -22
_diffrn_reflns_number 12616
_diffrn_reflns_theta_full 67.684
_diffrn_reflns_theta_max 71.112
_diffrn_reflns_theta_min 4.943
_diffrn_source 'micro-focus sealed X-ray tube'
_exptl_absorpt_coefficient_mu 6.186
_exptl_absorpt_correction_T_max 1.00000
_exptl_absorpt_correction_T_min 0.01596
_exptl_absorpt_correction_type multi-scan
_exptl_absorpt_process_details
;
(CrysAlisPro; Rigaku OD, 2020)
;
_exptl_crystal_colour colourless
_exptl_crystal_density_diffrn 1.627
_exptl_crystal_description block
_exptl_crystal_F_000 1560
_exptl_crystal_size_max 0.10
_exptl_crystal_size_mid 0.08
_exptl_crystal_size_min 0.06
_refine_diff_density_max 0.556
_refine_diff_density_min -0.949
_refine_ls_extinction_coef 0.00041(6)
_refine_ls_extinction_expression Fc^*^=kFc[1+0.001xFc^2^\l^3^/sin(2\q)]^-1/4^
_refine_ls_extinction_method
;
SHELXL (Sheldrick, 2015b)
;
_refine_ls_goodness_of_fit_ref 1.013
_refine_ls_hydrogen_treatment constr
_refine_ls_matrix_type full
_refine_ls_number_parameters 223
_refine_ls_number_reflns 3014
_refine_ls_number_restraints 0
_refine_ls_restrained_S_all 1.013
_refine_ls_R_factor_all 0.0632
_refine_ls_R_factor_gt 0.0486
_refine_ls_shift/su_max 0.000
_refine_ls_shift/su_mean 0.000
_refine_ls_structure_factor_coef Fsqd
_refine_ls_weighting_details 'w=1/[\s^2^(Fo^2^)+(0.0631P)^2^] where P=(Fo^2^+2Fc^2^)/3'
_refine_ls_weighting_scheme calc
_refine_ls_wR_factor_gt 0.1182
_refine_ls_wR_factor_ref 0.1278
_reflns_number_gt 2324
_reflns_number_total 3014
_reflns_threshold_expression 'I > 2\s(I)'
_cod_data_source_file wm5756.cif
_cod_data_source_block I
_cod_original_cell_volume 3155.70(13)
_cod_database_code 2023492
_shelx_space_group_comment
;
The symmetry employed for this shelxl refinement is uniquely defined
by the following loop, which should always be used as a source of
symmetry information in preference to the above space-group names.
They are only intended as comments.
;

loop_
_space_group_symop_operation_xyz
'x, y, z'
'-x, y, -z+1/2'
'x+1/2, y+1/2, z'
'-x+1/2, y+1/2, -z+1/2'
'-x, -y, -z'
'x, -y, z-1/2'
'-x+1/2, -y+1/2, -z'
'x+1/2, -y+1/2, z-1/2'

loop_
_atom_site_type_symbol
_atom_site_label
_atom_site_fract_x
_atom_site_fract_y
_atom_site_fract_z
_atom_site_U_iso_or_equiv
_atom_site_adp_type
_atom_site_calc_flag
_atom_site_occupancy
_atom_site_disorder_assembly
_atom_site_disorder_group
Cd Cd1 0.500000 0.24505(3) 0.750000 0.04211(19) Uani d 1 . .
O O5 0.5198(2) -0.0974(3) 0.6354(2) 0.0633(9) Uani d 1 . .
O O4 0.5320(2) 0.5949(3) 0.8680(2) 0.0650(9) Uani d 1 . .
O O1 0.3406(2) 0.2156(3) 0.7009(2) 0.0639(9) Uani d 1 . .
N N1 0.5181(2) 0.3989(3) 0.8371(2) 0.0461(8) Uani d 1 . .
N N3 0.5049(2) 0.0945(3) 0.6668(2) 0.0470(8) Uani d 1 . .
N N5 0.2779(2) 0.2434(4) 0.7254(3) 0.0572(11) Uani d 1 . .
N N4 0.6112(2) -0.0366(4) 0.7492(2) 0.0625(11) Uani d 1 . .
H H4A 0.629684 0.016170 0.784177 0.075 Uiso calc 1 . .
H H4B 0.634011 -0.107721 0.755194 0.075 Uiso calc 1 . .
O O2 0.2525(3) 0.3475(4) 0.7173(3) 0.1036(16) Uani d 1 . .
N N2 0.6252(3) 0.5215(4) 0.8094(3) 0.0752(13) Uani d 1 . .
H H2A 0.645052 0.464034 0.788780 0.090 Uiso calc 1 . .
H H2B 0.647782 0.592541 0.812309 0.090 Uiso calc 1 . .
O O3 0.2472(3) 0.1686(5) 0.7563(3) 0.1067(16) Uani d 1 . .
C C5 0.3927(3) 0.3589(5) 0.8882(3) 0.0590(12) Uani d 1 . .
H H5 0.386358 0.277102 0.876857 0.071 Uiso calc 1 . .
C C6 0.4556(3) 0.4272(4) 0.8722(2) 0.0483(10) Uani d 1 . .
C C13 0.4434(3) 0.0736(4) 0.5961(3) 0.0487(10) Uani d 1 . .
C C7 0.5601(3) 0.5007(4) 0.8366(3) 0.0527(11) Uani d 1 . .
C C12 0.3822(3) 0.1470(5) 0.5465(3) 0.0560(11) Uani d 1 . .
H H12 0.374376 0.226672 0.558271 0.067 Uiso calc 1 . .
C C1 0.4640(3) 0.5490(4) 0.8903(3) 0.0591(12) Uani d 1 . .
C C2 0.4121(4) 0.6093(5) 0.9230(3) 0.0768(16) Uani d 1 . .
H H2 0.418750 0.691342 0.933603 0.092 Uiso calc 1 . .
C C11 0.3324(3) 0.0975(6) 0.4779(3) 0.0754(16) Uani d 1 . .
H H11 0.291093 0.145209 0.442908 0.091 Uiso calc 1 . .
C C14 0.5477(3) -0.0084(4) 0.6863(3) 0.0501(11) Uani d 1 . .
C C8 0.4530(3) -0.0457(4) 0.5772(3) 0.0595(12) Uani d 1 . .
C C4 0.3384(4) 0.4174(6) 0.9221(3) 0.0793(17) Uani d 1 . .
H H4 0.294517 0.373897 0.933595 0.095 Uiso calc 1 . .
C C3 0.3487(4) 0.5396(7) 0.9391(4) 0.087(2) Uani d 1 . .
H H3 0.311723 0.575692 0.962182 0.105 Uiso calc 1 . .
C C10 0.3436(4) -0.0227(7) 0.4611(4) 0.086(2) Uani d 1 . .
H H10 0.308806 -0.053870 0.415260 0.103 Uiso calc 1 . .
C C9 0.4051(4) -0.0967(6) 0.5107(3) 0.0831(18) Uani d 1 . .
H H9 0.413245 -0.176568 0.499456 0.100 Uiso calc 1 . .

loop_
_atom_site_aniso_label
_atom_site_aniso_U_11
_atom_site_aniso_U_22
_atom_site_aniso_U_33
_atom_site_aniso_U_12
_atom_site_aniso_U_13
_atom_site_aniso_U_23
Cd1 0.0425(2) 0.0410(3) 0.0463(3) 0.000 0.01946(17) 0.000
O5 0.068(2) 0.0510(17) 0.074(2) 0.0032(16) 0.0276(18) -0.0150(17)
O4 0.073(2) 0.0507(18) 0.074(2) -0.0063(16) 0.0271(18) -0.0097(17)
O1 0.0380(16) 0.081(2) 0.075(2) 0.0023(15) 0.0215(16) -0.0023(18)
N1 0.0500(19) 0.0458(18) 0.046(2) -0.0011(16) 0.0208(16) -0.0034(16)
N3 0.0495(18) 0.0491(19) 0.047(2) 0.0014(16) 0.0214(16) -0.0052(16)
N5 0.0346(17) 0.077(3) 0.060(2) 0.0003(18) 0.0162(17) 0.000(2)
N4 0.059(2) 0.053(2) 0.075(3) 0.0158(18) 0.022(2) 0.002(2)
O2 0.100(3) 0.096(3) 0.126(4) 0.050(3) 0.053(3) 0.018(3)
N2 0.068(3) 0.073(3) 0.094(4) -0.025(2) 0.039(3) -0.017(3)
O3 0.107(3) 0.113(4) 0.126(4) -0.044(3) 0.074(3) -0.008(3)
C5 0.063(3) 0.066(3) 0.053(3) 0.001(2) 0.026(2) 0.002(2)
C6 0.049(2) 0.056(2) 0.041(2) 0.006(2) 0.0149(18) -0.0022(19)
C13 0.046(2) 0.054(2) 0.049(3) -0.0074(19) 0.0186(19) -0.003(2)
C7 0.053(2) 0.052(2) 0.051(3) -0.007(2) 0.014(2) -0.007(2)
C12 0.058(3) 0.067(3) 0.049(3) -0.005(2) 0.025(2) -0.001(2)
C1 0.062(3) 0.055(3) 0.058(3) 0.008(2) 0.018(2) -0.001(2)
C2 0.084(4) 0.073(4) 0.077(4) 0.017(3) 0.032(3) -0.009(3)
C11 0.061(3) 0.106(5) 0.060(3) -0.008(3) 0.019(3) 0.003(3)
C14 0.046(2) 0.048(2) 0.062(3) 0.0033(18) 0.025(2) -0.004(2)
C8 0.062(3) 0.058(3) 0.067(3) -0.007(2) 0.031(2) -0.015(2)
C4 0.075(3) 0.100(5) 0.071(4) -0.005(3) 0.035(3) 0.000(3)
C3 0.083(4) 0.103(5) 0.084(4) 0.027(4) 0.038(3) -0.017(4)
C10 0.073(4) 0.114(5) 0.067(4) -0.019(4) 0.019(3) -0.033(4)
C9 0.079(4) 0.084(4) 0.086(5) -0.016(3) 0.027(3) -0.035(3)

loop_
_atom_type_symbol
_atom_type_description
_atom_type_scat_dispersion_real
_atom_type_scat_dispersion_imag
_atom_type_scat_source
C C 0.0181 0.0091 'International Tables Vol C Tables 4.2.6.8 and 6.1.1.4'
H H 0.0000 0.0000 'International Tables Vol C Tables 4.2.6.8 and 6.1.1.4'
Cd Cd 0.1185 4.6533 'International Tables Vol C Tables 4.2.6.8 and 6.1.1.4'
N N 0.0311 0.0180 'International Tables Vol C Tables 4.2.6.8 and 6.1.1.4'
O O 0.0492 0.0322 'International Tables Vol C Tables 4.2.6.8 and 6.1.1.4'

loop_
_geom_angle_atom_site_label_1
_geom_angle_atom_site_label_2
_geom_angle_atom_site_label_3
_geom_angle_site_symmetry_1
_geom_angle_site_symmetry_3
_geom_angle
_geom_angle_publ_flag
O1 Cd1 O1 . 2_656 164.46(17) ?
N1 Cd1 O1 . 2_656 87.51(12) ?
N1 Cd1 O1 . . 104.00(12) ?
N1 Cd1 O1 2_656 2_656 104.00(12) ?
N1 Cd1 O1 2_656 . 87.51(12) ?
N1 Cd1 N1 2_656 . 85.58(18) ?
N3 Cd1 O1 . . 84.62(12) ?
N3 Cd1 O1 . 2_656 84.18(13) ?
N3 Cd1 O1 2_656 . 84.18(13) ?
N3 Cd1 O1 2_656 2_656 84.63(12) ?
N3 Cd1 N1 . . 171.33(11) ?
N3 Cd1 N1 2_656 . 94.01(14) ?
N3 Cd1 N1 2_656 2_656 171.33(11) ?
N3 Cd1 N1 . 2_656 94.01(14) ?
N3 Cd1 N3 2_656 . 87.70(18) ?
C14 O5 C8 . . 104.7(4) ?
C7 O4 C1 . . 104.9(4) ?
N5 O1 Cd1 . . 132.6(3) ?
C6 N1 Cd1 . . 124.1(3) ?
C7 N1 Cd1 . . 124.8(3) ?
C7 N1 C6 . . 104.6(4) ?
C13 N3 Cd1 . . 127.1(3) ?
C14 N3 Cd1 . . 124.3(3) ?
C14 N3 C13 . . 105.1(4) ?
O2 N5 O1 . . 116.9(5) ?
O3 N5 O1 . . 120.2(5) ?
O3 N5 O2 . . 122.9(5) ?
H4A N4 H4B . . 120.0 ?
C14 N4 H4A . . 120.0 ?
C14 N4 H4B . . 120.0 ?
H2A N2 H2B . . 120.0 ?
C7 N2 H2A . . 120.0 ?
C7 N2 H2B . . 120.0 ?
C6 C5 H5 . . 121.5 ?
C6 C5 C4 . . 117.0(5) ?
C4 C5 H5 . . 121.5 ?
C5 C6 N1 . . 131.8(4) ?
C5 C6 C1 . . 120.2(5) ?
C1 C6 N1 . . 108.1(4) ?
C12 C13 N3 . . 132.4(4) ?
C12 C13 C8 . . 119.9(4) ?
C8 C13 N3 . . 107.7(4) ?
N1 C7 O4 . . 114.8(4) ?
N1 C7 N2 . . 128.3(4) ?
N2 C7 O4 . . 116.9(4) ?
C13 C12 H12 . . 121.2 ?
C13 C12 C11 . . 117.6(5) ?
C11 C12 H12 . . 121.2 ?
O4 C1 C6 . . 107.7(4) ?
C2 C1 O4 . . 127.7(5) ?
C2 C1 C6 . . 124.6(5) ?
C1 C2 H2 . . 122.5 ?
C1 C2 C3 . . 115.0(6) ?
C3 C2 H2 . . 122.5 ?
C12 C11 H11 . . 119.6 ?
C12 C11 C10 . . 120.8(6) ?
C10 C11 H11 . . 119.6 ?
N3 C14 O5 . . 114.5(4) ?
N3 C14 N4 . . 129.0(4) ?
N4 C14 O5 . . 116.5(4) ?
O5 C8 C13 . . 108.1(4) ?
C9 C8 O5 . . 128.0(5) ?
C9 C8 C13 . . 123.9(5) ?
C5 C4 H4 . . 119.5 ?
C3 C4 C5 . . 121.0(6) ?
C3 C4 H4 . . 119.5 ?
C2 C3 C4 . . 122.2(6) ?
C2 C3 H3 . . 118.9 ?
C4 C3 H3 . . 118.9 ?
C11 C10 H10 . . 119.1 ?
C9 C10 C11 . . 121.8(5) ?
C9 C10 H10 . . 119.1 ?
C8 C9 C10 . . 116.0(6) ?
C8 C9 H9 . . 122.0 ?
C10 C9 H9 . . 122.0 ?

loop_
_geom_bond_atom_site_label_1
_geom_bond_atom_site_label_2
_geom_bond_site_symmetry_2
_geom_bond_distance
_geom_bond_publ_flag
Cd1 O1 2_656 2.418(3) ?
Cd1 O1 . 2.418(3) ?
Cd1 N1 2_656 2.325(3) ?
Cd1 N1 . 2.325(3) ?
Cd1 N3 . 2.314(3) ?
Cd1 N3 2_656 2.314(3) ?
O5 C14 . 1.350(5) ?
O5 C8 . 1.380(6) ?
O4 C7 . 1.349(5) ?
O4 C1 . 1.381(6) ?
O1 N5 . 1.269(5) ?
N1 C6 . 1.401(6) ?
N1 C7 . 1.314(5) ?
N3 C13 . 1.395(6) ?
N3 C14 . 1.318(5) ?
N5 O2 . 1.217(5) ?
N5 O3 . 1.206(6) ?
N4 H4A . 0.8600 ?
N4 H4B . 0.8600 ?
N4 C14 . 1.322(6) ?
N2 H2A . 0.8600 ?
N2 H2B . 0.8600 ?
N2 C7 . 1.319(6) ?
C5 H5 . 0.9300 ?
C5 C6 . 1.365(6) ?
C5 C4 . 1.396(7) ?
C6 C1 . 1.390(6) ?
C13 C12 . 1.375(6) ?
C13 C8 . 1.392(6) ?
C12 H12 . 0.9300 ?
C12 C11 . 1.392(7) ?
C1 C2 . 1.358(7) ?
C2 H2 . 0.9300 ?
C2 C3 . 1.383(8) ?
C11 H11 . 0.9300 ?
C11 C10 . 1.396(9) ?
C8 C9 . 1.363(7) ?
C4 H4 . 0.9300 ?
C4 C3 . 1.391(8) ?
C3 H3 . 0.9300 ?
C10 H10 . 0.9300 ?
C10 C9 . 1.381(9) ?
C9 H9 . 0.9300 ?

loop_
_geom_hbond_atom_site_label_D
_geom_hbond_atom_site_label_H
_geom_hbond_atom_site_label_A
_geom_hbond_site_symmetry_A
_geom_hbond_distance_DH
_geom_hbond_distance_HA
_geom_hbond_distance_DA
_geom_hbond_angle_DHA
N4 H4A O1 2_656 0.86 2.26 2.971(5) 140.1
N4 H4B O2 3_545 0.86 2.28 2.822(6) 121.0
N2 H2A O2 2_656 0.86 2.11 2.899(7) 152.0
N2 H2B O3 3 0.86 2.33 2.953(6) 129.3

loop_
_geom_torsion_atom_site_label_1
_geom_torsion_atom_site_label_2
_geom_torsion_atom_site_label_3
_geom_torsion_atom_site_label_4
_geom_torsion_site_symmetry_1
_geom_torsion_site_symmetry_2
_geom_torsion_site_symmetry_3
_geom_torsion_site_symmetry_4
_geom_torsion
_geom_torsion_publ_flag
Cd1 O1 N5 O2 . . . . 79.2(6) ?
Cd1 O1 N5 O3 . . . . -99.7(5) ?
Cd1 N1 C6 C5 . . . . 26.7(6) ?
Cd1 N1 C6 C1 . . . . -151.9(3) ?
Cd1 N1 C7 O4 . . . . 152.3(3) ?
Cd1 N1 C7 N2 . . . . -27.5(7) ?
Cd1 N3 C13 C12 . . . . 22.8(7) ?
Cd1 N3 C13 C8 . . . . -158.9(3) ?
Cd1 N3 C14 O5 . . . . 159.4(3) ?
Cd1 N3 C14 N4 . . . . -18.0(7) ?
O5 C8 C9 C10 . . . . -178.0(5) ?
O4 C1 C2 C3 . . . . 179.8(5) ?
N1 C6 C1 O4 . . . . -1.1(5) ?
N1 C6 C1 C2 . . . . 177.8(5) ?
N3 C13 C12 C11 . . . . 177.5(5) ?
N3 C13 C8 O5 . . . . -0.2(5) ?
N3 C13 C8 C9 . . . . -178.1(5) ?
C5 C6 C1 O4 . . . . -179.9(4) ?
C5 C6 C1 C2 . . . . -1.0(8) ?
C5 C4 C3 C2 . . . . 0.5(10) ?
C6 N1 C7 O4 . . . . -0.1(5) ?
C6 N1 C7 N2 . . . . -179.8(5) ?
C6 C5 C4 C3 . . . . -0.3(8) ?
C6 C1 C2 C3 . . . . 1.1(8) ?
C13 N3 C14 O5 . . . . -0.8(5) ?
C13 N3 C14 N4 . . . . -178.2(5) ?
C13 C12 C11 C10 . . . . 0.9(8) ?
C13 C8 C9 C10 . . . . -0.6(9) ?
C7 O4 C1 C6 . . . . 1.0(5) ?
C7 O4 C1 C2 . . . . -177.8(5) ?
C7 N1 C6 C5 . . . . 179.3(5) ?
C7 N1 C6 C1 . . . . 0.7(5) ?
C12 C13 C8 O5 . . . . 178.4(4) ?
C12 C13 C8 C9 . . . . 0.5(8) ?
C12 C11 C10 C9 . . . . -1.1(9) ?
C1 O4 C7 N1 . . . . -0.6(5) ?
C1 O4 C7 N2 . . . . 179.2(4) ?
C1 C2 C3 C4 . . . . -0.9(9) ?
C11 C10 C9 C8 . . . . 0.8(9) ?
C14 O5 C8 C13 . . . . -0.2(5) ?
C14 O5 C8 C9 . . . . 177.5(5) ?
C14 N3 C13 C12 . . . . -177.7(5) ?
C14 N3 C13 C8 . . . . 0.6(5) ?
C8 O5 C14 N3 . . . . 0.6(5) ?
C8 O5 C14 N4 . . . . 178.4(4) ?
C8 C13 C12 C11 . . . . -0.7(7) ?
C4 C5 C6 N1 . . . . -177.9(5) ?
C4 C5 C6 C1 . . . . 0.5(7) ?
